data_4085178
loop_
_publ_author_name
'Zhou, Jiliang'
'Li, Tengfei'
'Maron, Laurent'
'Leng, Xuebing'
'Chen, Yaofeng'

_publ_section_title
;
 A Scandium Complex Bearing Both Methylidene and Phosphinidene Ligands:
 Synthesis, Structure, and Reactivity
;
_journal_issue 2
_journal_name_full Organometallics
_journal_page_first 470
_journal_paper_doi 10.1021/om500997j
_journal_volume 34
_journal_year 2015
_chemical_formula_sum 'C72 H101 N4 P S2 Sc2'
_chemical_formula_weight 1207.58
_chemical_name_systematic
; 
 ? 
;
_space_group_IT_number 19
_symmetry_cell_setting orthorhombic
_symmetry_space_group_name_Hall 'P 2ac 2ab'
_symmetry_space_group_name_H-M 'P 21 21 21'
_atom_sites_solution_hydrogens geom
_atom_sites_solution_primary direct
_atom_sites_solution_secondary difmap
_audit_creation_method SHELXL-97
_cell_angle_alpha 90.00
_cell_angle_beta 90.00
_cell_angle_gamma 90.00
_cell_formula_units_Z 4
_cell_length_a 14.3427(19)
_cell_length_b 20.817(3)
_cell_length_c 24.445(3)
_cell_measurement_reflns_used 5787
_cell_measurement_temperature 140(2)
_cell_measurement_theta_max 20.59
_cell_measurement_theta_min 2.19
_cell_volume 7298.6(17)
_computing_cell_refinement 'Bruker SAINT'
_computing_data_collection 'Bruker APEX2'
_computing_data_reduction 'Bruker SAINT'
_computing_molecular_graphics 'Bruker SHELXTL'
_computing_publication_material 'Bruker SHELXTL'
_computing_structure_refinement 'SHELXL-97 (Sheldrick, 1997)'
_computing_structure_solution 'SHELXS-97 (Sheldrick, 1990)'
_diffrn_ambient_temperature 140(2)
_diffrn_measured_fraction_theta_full 0.992
_diffrn_measured_fraction_theta_max 0.992
_diffrn_measurement_device_type 'Bruker APEX-II CCD'
_diffrn_measurement_method '\f and \w scans'
_diffrn_radiation_monochromator graphite
_diffrn_radiation_source 'fine-focus sealed tube'
_diffrn_radiation_type MoK\a
_diffrn_radiation_wavelength 0.71073
_diffrn_reflns_av_R_equivalents 0.1215
_diffrn_reflns_av_sigmaI/netI 0.1553
_diffrn_reflns_limit_h_max 20
_diffrn_reflns_limit_h_min -20
_diffrn_reflns_limit_k_max 24
_diffrn_reflns_limit_k_min -29
_diffrn_reflns_limit_l_max 35
_diffrn_reflns_limit_l_min -34
_diffrn_reflns_number 73836
_diffrn_reflns_theta_full 30.70
_diffrn_reflns_theta_max 30.70
_diffrn_reflns_theta_min 1.28
_diffrn_standards_number 0
_exptl_absorpt_coefficient_mu 0.305
_exptl_absorpt_correction_T_max 0.9909
_exptl_absorpt_correction_T_min 0.9415
_exptl_absorpt_correction_type multi-scan
_exptl_absorpt_process_details sadabs
_exptl_crystal_colour black
_exptl_crystal_density_diffrn 1.099
_exptl_crystal_description plate
_exptl_crystal_F_000 2600
_exptl_crystal_size_max 0.20
_exptl_crystal_size_mid 0.12
_exptl_crystal_size_min 0.03
_platon_squeeze_details
;
;
_refine_diff_density_max 0.455
_refine_diff_density_min -0.512
_refine_diff_density_rms 0.069
_refine_ls_abs_structure_details 'Flack H D (1983), Acta Cryst. A39, 876-881'
_refine_ls_abs_structure_Flack 0.05(3)
_refine_ls_extinction_method none
_refine_ls_goodness_of_fit_ref 0.954
_refine_ls_hydrogen_treatment mixed
_refine_ls_matrix_type full
_refine_ls_number_parameters 754
_refine_ls_number_reflns 22451
_refine_ls_number_restraints 0
_refine_ls_restrained_S_all 0.954
_refine_ls_R_factor_all 0.1276
_refine_ls_R_factor_gt 0.0670
_refine_ls_shift/su_max 0.010
_refine_ls_shift/su_mean 0.000
_refine_ls_structure_factor_coef Fsqd
_refine_ls_weighting_details 'calc w=1/[\s^2^(Fo^2^)+(0.0400P)^2^+0.0000P] where P=(Fo^2^+2Fc^2^)/3'
_refine_ls_weighting_scheme calc
_refine_ls_wR_factor_gt 0.1227
_refine_ls_wR_factor_ref 0.1397
_reflns_number_gt 12331
_reflns_number_total 22451
_reflns_threshold_expression >2sigma(I)
_cod_data_source_file om500997j_si_002.cif
_cod_data_source_block mo_dm14305_0m
_cod_depositor_comments
;
The following automatic conversions were performed:

'_symmetry_cell_setting' value 'Orthorhombic' changed to
'orthorhombic' according to
/home/saulius/struct/COD-crude-data--automatic-downloads/rss-feeds/ACS/lib/dictionaries/cif_core.dic
dictionary named 'cif_core.dic' version 2.4.2 from 2011-04-26.

Automatic conversion script
Id: cif_fix_values 2935 2014-11-11 08:27:57Z andrius 

 Adding full bibliography for 4085175--4085180.cif.
;
_cod_original_sg_symbol_H-M P2(1)2(1)2(1)
_cod_database_code 4085178

loop_
_symmetry_equiv_pos_as_xyz
'x, y, z'
'x+1/2, -y+1/2, -z'
'-x, y+1/2, -z+1/2'
'-x+1/2, -y, z+1/2'

loop_
_atom_site_label
_atom_site_type_symbol
_atom_site_fract_x
_atom_site_fract_y
_atom_site_fract_z
_atom_site_U_iso_or_equiv
_atom_site_adp_type
_atom_site_occupancy
_atom_site_symmetry_multiplicity
_atom_site_calc_flag
_atom_site_refinement_flags
Sc1 Sc -0.02787(4) 0.54040(3) 0.46150(2) 0.02073(13) Uani 1 1 d .
Sc2 Sc 0.15241(4) 0.46766(3) 0.40258(2) 0.02148(13) Uani 1 1 d .
N1 N -0.06053(18) 0.58112(13) 0.54034(10) 0.0219(6) Uani 1 1 d .
N2 N -0.16991(19) 0.56823(14) 0.43621(10) 0.0274(6) Uani 1 1 d .
N3 N 0.30328(18) 0.46918(14) 0.40813(10) 0.0262(6) Uani 1 1 d .
N4 N 0.1700(2) 0.39429(13) 0.34036(11) 0.0272(6) Uani 1 1 d .
P1 P 0.07572(6) 0.57392(4) 0.38440(4) 0.0257(2) Uani 1 1 d .
S1 S 0.11270(6) 0.46736(5) 0.50541(3) 0.0314(2) Uani 1 1 d .
S2 S -0.02021(6) 0.42637(4) 0.42195(3) 0.02902(19) Uani 1 1 d .
C1 C -0.1139(3) 0.67478(18) 0.59478(15) 0.0359(9) Uani 1 1 d .
H1A H -0.1195 0.6479 0.6275 0.054 Uiso 1 1 calc R
H1B H -0.1660 0.7052 0.5935 0.054 Uiso 1 1 calc R
H1C H -0.0549 0.6985 0.5960 0.054 Uiso 1 1 calc R
C2 C -0.1160(2) 0.63266(16) 0.54435(14) 0.0279(8) Uani 1 1 d .
C3 C -0.1810(2) 0.65030(18) 0.50565(13) 0.0313(8) Uani 1 1 d .
H3 H -0.2074 0.6917 0.5108 0.038 Uiso 1 1 calc R
C4 C -0.2147(2) 0.61675(18) 0.45965(15) 0.0335(8) Uani 1 1 d .
C5 C -0.3101(3) 0.6366(2) 0.44087(17) 0.0536(12) Uani 1 1 d .
H5A H -0.3279 0.6112 0.4088 0.080 Uiso 1 1 calc R
H5B H -0.3095 0.6823 0.4312 0.080 Uiso 1 1 calc R
H5C H -0.3552 0.6293 0.4704 0.080 Uiso 1 1 calc R
C6 C -0.0301(2) 0.55600(14) 0.59286(12) 0.0235(7) Uani 1 1 d .
C7 C -0.0950(2) 0.51934(16) 0.62289(13) 0.0278(8) Uani 1 1 d .
C8 C -0.0705(3) 0.49933(18) 0.67536(13) 0.0312(8) Uani 1 1 d .
H8 H -0.1137 0.4748 0.6962 0.037 Uiso 1 1 calc R
C9 C 0.0146(3) 0.51431(18) 0.69749(14) 0.0376(9) Uani 1 1 d .
H9 H 0.0296 0.5010 0.7336 0.045 Uiso 1 1 calc R
C10 C 0.0775(2) 0.54829(18) 0.66754(13) 0.0332(9) Uani 1 1 d .
H10 H 0.1364 0.5580 0.6832 0.040 Uiso 1 1 calc R
C11 C 0.0579(2) 0.56927(16) 0.61459(13) 0.0243(7) Uani 1 1 d .
C12 C 0.1322(2) 0.60693(17) 0.58400(13) 0.0292(8) Uani 1 1 d .
H12 H 0.1143 0.6081 0.5445 0.035 Uiso 1 1 calc R
C13 C 0.1406(3) 0.67562(19) 0.60403(16) 0.0438(10) Uani 1 1 d .
H13A H 0.0818 0.6983 0.5974 0.066 Uiso 1 1 calc R
H13B H 0.1912 0.6972 0.5843 0.066 Uiso 1 1 calc R
H13C H 0.1543 0.6757 0.6433 0.066 Uiso 1 1 calc R
C14 C 0.2285(3) 0.5750(2) 0.58845(16) 0.0466(10) Uani 1 1 d .
H14A H 0.2542 0.5826 0.6250 0.070 Uiso 1 1 calc R
H14B H 0.2704 0.5935 0.5609 0.070 Uiso 1 1 calc R
H14C H 0.2224 0.5287 0.5822 0.070 Uiso 1 1 calc R
C15 C -0.1904(2) 0.50169(19) 0.60183(15) 0.0354(9) Uani 1 1 d .
H15 H -0.1908 0.5092 0.5614 0.043 Uiso 1 1 calc R
C16 C -0.2117(3) 0.4306(2) 0.61167(18) 0.0582(13) Uani 1 1 d .
H16A H -0.1600 0.4044 0.5979 0.087 Uiso 1 1 calc R
H16B H -0.2692 0.4189 0.5925 0.087 Uiso 1 1 calc R
H16C H -0.2195 0.4230 0.6510 0.087 Uiso 1 1 calc R
C17 C -0.2682(3) 0.5432(3) 0.62721(18) 0.0604(13) Uani 1 1 d .
H17A H -0.2626 0.5425 0.6672 0.091 Uiso 1 1 calc R
H17B H -0.3291 0.5260 0.6165 0.091 Uiso 1 1 calc R
H17C H -0.2623 0.5875 0.6141 0.091 Uiso 1 1 calc R
C18 C -0.2128(2) 0.5368(2) 0.39015(12) 0.0307(8) Uani 1 1 d .
C19 C -0.2167(2) 0.56696(19) 0.33886(14) 0.0321(8) Uani 1 1 d .
C20 C -0.2594(3) 0.5347(2) 0.29625(14) 0.0426(10) Uani 1 1 d .
H20 H -0.2637 0.5549 0.2615 0.051 Uiso 1 1 calc R
C21 C -0.2960(3) 0.4738(2) 0.30314(15) 0.0477(11) Uani 1 1 d .
H21 H -0.3239 0.4519 0.2732 0.057 Uiso 1 1 calc R
C22 C -0.2915(3) 0.4455(2) 0.35347(16) 0.0476(11) Uani 1 1 d .
H22 H -0.3175 0.4039 0.3580 0.057 Uiso 1 1 calc R
C23 C -0.2507(2) 0.4752(2) 0.39798(15) 0.0372(9) Uani 1 1 d .
C24 C -0.2559(3) 0.4445(2) 0.45427(15) 0.0408(10) Uani 1 1 d .
H24 H -0.1996 0.4585 0.4752 0.049 Uiso 1 1 calc R
C25 C -0.2553(3) 0.3714(2) 0.45240(18) 0.0574(13) Uani 1 1 d .
H25A H -0.3146 0.3560 0.4374 0.086 Uiso 1 1 calc R
H25B H -0.2469 0.3544 0.4895 0.086 Uiso 1 1 calc R
H25C H -0.2040 0.3567 0.4291 0.086 Uiso 1 1 calc R
C26 C -0.3414(3) 0.4699(3) 0.48427(16) 0.0601(13) Uani 1 1 d .
H26A H -0.3365 0.5166 0.4882 0.090 Uiso 1 1 calc R
H26B H -0.3451 0.4500 0.5206 0.090 Uiso 1 1 calc R
H26C H -0.3976 0.4593 0.4633 0.090 Uiso 1 1 calc R
C27 C -0.1813(3) 0.6340(2) 0.32775(15) 0.0407(10) Uani 1 1 d .
H27 H -0.1561 0.6517 0.3628 0.049 Uiso 1 1 calc R
C28 C -0.2576(4) 0.6795(2) 0.30732(18) 0.0592(13) Uani 1 1 d .
H28A H -0.2793 0.6653 0.2713 0.089 Uiso 1 1 calc R
H28B H -0.2325 0.7231 0.3045 0.089 Uiso 1 1 calc R
H28C H -0.3099 0.6792 0.3331 0.089 Uiso 1 1 calc R
C29 C -0.1037(3) 0.6345(2) 0.28597(16) 0.0498(11) Uani 1 1 d .
H29A H -0.0517 0.6082 0.2992 0.075 Uiso 1 1 calc R
H29B H -0.0824 0.6787 0.2803 0.075 Uiso 1 1 calc R
H29C H -0.1267 0.6169 0.2513 0.075 Uiso 1 1 calc R
C30 C 0.4616(3) 0.4677(2) 0.36762(16) 0.0507(11) Uani 1 1 d .
H30A H 0.4715 0.5142 0.3654 0.076 Uiso 1 1 calc R
H30B H 0.4919 0.4466 0.3365 0.076 Uiso 1 1 calc R
H30C H 0.4884 0.4513 0.4018 0.076 Uiso 1 1 calc R
C31 C 0.3584(2) 0.45353(18) 0.36645(14) 0.0326(8) Uani 1 1 d .
C32 C 0.3289(2) 0.41999(19) 0.32003(14) 0.0336(8) Uani 1 1 d .
H32 H 0.3729 0.4186 0.2910 0.040 Uiso 1 1 calc R
C33 C 0.2462(3) 0.38861(17) 0.30963(14) 0.0309(8) Uani 1 1 d .
C34 C 0.2465(3) 0.3442(2) 0.26073(16) 0.0497(12) Uani 1 1 d .
H34A H 0.2092 0.3059 0.2690 0.075 Uiso 1 1 calc R
H34B H 0.3107 0.3313 0.2524 0.075 Uiso 1 1 calc R
H34C H 0.2198 0.3665 0.2291 0.075 Uiso 1 1 calc R
C35 C 0.3511(2) 0.49185(18) 0.45707(14) 0.0328(8) Uani 1 1 d .
C36 C 0.3794(2) 0.55558(18) 0.46196(14) 0.0330(9) Uani 1 1 d .
C37 C 0.4323(3) 0.5727(2) 0.50694(15) 0.0426(10) Uani 1 1 d .
H37 H 0.4534 0.6158 0.5105 0.051 Uiso 1 1 calc R
C38 C 0.4549(3) 0.5285(3) 0.54662(15) 0.0487(11) Uani 1 1 d .
H38 H 0.4928 0.5409 0.5767 0.058 Uiso 1 1 calc R
C39 C 0.4233(3) 0.4674(3) 0.54297(16) 0.0513(11) Uani 1 1 d .
H39 H 0.4376 0.4378 0.5714 0.062 Uiso 1 1 calc R
C40 C 0.3702(3) 0.4468(2) 0.49864(15) 0.0391(10) Uani 1 1 d .
C41 C 0.3406(3) 0.3779(2) 0.49463(18) 0.0593(13) Uani 1 1 d .
H41 H 0.2864 0.3763 0.4690 0.071 Uiso 1 1 calc R
C42 C 0.3078(4) 0.3502(3) 0.5489(2) 0.0884(19) Uani 1 1 d .
H42A H 0.3581 0.3534 0.5759 0.133 Uiso 1 1 calc R
H42B H 0.2905 0.3051 0.5439 0.133 Uiso 1 1 calc R
H42C H 0.2535 0.3744 0.5618 0.133 Uiso 1 1 calc R
C43 C 0.4169(5) 0.3362(3) 0.4702(3) 0.092(2) Uani 1 1 d .
H43A H 0.4304 0.3506 0.4329 0.138 Uiso 1 1 calc R
H43B H 0.3960 0.2913 0.4694 0.138 Uiso 1 1 calc R
H43C H 0.4733 0.3396 0.4925 0.138 Uiso 1 1 calc R
C44 C 0.3519(3) 0.60753(18) 0.42178(15) 0.0347(9) Uani 1 1 d .
H44 H 0.3161 0.5870 0.3914 0.042 Uiso 1 1 calc R
C45 C 0.4363(3) 0.6415(2) 0.39703(18) 0.0536(12) Uani 1 1 d .
H45A H 0.4701 0.6644 0.4258 0.080 Uiso 1 1 calc R
H45B H 0.4154 0.6721 0.3692 0.080 Uiso 1 1 calc R
H45C H 0.4776 0.6096 0.3802 0.080 Uiso 1 1 calc R
C46 C 0.2887(3) 0.65721(19) 0.44930(16) 0.0402(10) Uani 1 1 d .
H46A H 0.2325 0.6359 0.4631 0.060 Uiso 1 1 calc R
H46B H 0.2711 0.6902 0.4226 0.060 Uiso 1 1 calc R
H46C H 0.3221 0.6773 0.4798 0.060 Uiso 1 1 calc R
C47 C 0.0942(3) 0.34947(17) 0.32951(15) 0.0333(9) Uani 1 1 d .
C48 C 0.0907(3) 0.2929(2) 0.36034(19) 0.0468(11) Uani 1 1 d .
C49 C 0.0211(4) 0.2496(2) 0.3495(2) 0.0660(14) Uani 1 1 d .
H49 H 0.0174 0.2109 0.3699 0.079 Uiso 1 1 calc R
C50 C -0.0432(4) 0.2619(3) 0.3093(3) 0.0829(19) Uani 1 1 d .
H50 H -0.0904 0.2312 0.3016 0.099 Uiso 1 1 calc R
C51 C -0.0401(4) 0.3177(2) 0.2804(2) 0.0596(13) Uani 1 1 d .
H51 H -0.0862 0.3260 0.2534 0.071 Uiso 1 1 calc R
C52 C 0.0289(3) 0.36218(18) 0.28982(15) 0.0376(9) Uani 1 1 d .
C53 C 0.0293(3) 0.4232(2) 0.25667(15) 0.0443(10) Uani 1 1 d .
H53 H 0.0850 0.4492 0.2674 0.053 Uiso 1 1 calc R
C54 C 0.0330(4) 0.4114(2) 0.19531(16) 0.0640(14) Uani 1 1 d .
H54A H -0.0241 0.3895 0.1836 0.096 Uiso 1 1 calc R
H54B H 0.0871 0.3844 0.1867 0.096 Uiso 1 1 calc R
H54C H 0.0386 0.4525 0.1761 0.096 Uiso 1 1 calc R
C55 C -0.0573(3) 0.4625(2) 0.26790(18) 0.0587(12) Uani 1 1 d .
H55A H -0.1125 0.4349 0.2650 0.088 Uiso 1 1 calc R
H55B H -0.0618 0.4974 0.2411 0.088 Uiso 1 1 calc R
H55C H -0.0538 0.4806 0.3049 0.088 Uiso 1 1 calc R
C56 C 0.1615(4) 0.2789(2) 0.4043(2) 0.0647(14) Uani 1 1 d .
H56 H 0.1877 0.3212 0.4161 0.078 Uiso 1 1 calc R
C57 C 0.1206(5) 0.2467(3) 0.4559(3) 0.109(2) Uani 1 1 d .
H57A H 0.1167 0.2002 0.4501 0.164 Uiso 1 1 calc R
H57B H 0.0582 0.2639 0.4630 0.164 Uiso 1 1 calc R
H57C H 0.1611 0.2555 0.4873 0.164 Uiso 1 1 calc R
C58 C 0.2428(4) 0.2393(3) 0.3829(3) 0.117(3) Uani 1 1 d .
H58A H 0.2200 0.1973 0.3705 0.175 Uiso 1 1 calc R
H58B H 0.2886 0.2331 0.4122 0.175 Uiso 1 1 calc R
H58C H 0.2722 0.2617 0.3522 0.175 Uiso 1 1 calc R
C59 C 0.1190(2) 0.64840(16) 0.35571(13) 0.0240(7) Uani 1 1 d .
C60 C 0.0898(2) 0.70873(16) 0.37574(13) 0.0267(8) Uani 1 1 d .
C61 C 0.1331(3) 0.76491(17) 0.35744(15) 0.0311(8) Uani 1 1 d .
H61 H 0.1146 0.8052 0.3722 0.037 Uiso 1 1 calc R
C62 C 0.2021(3) 0.76276(19) 0.31826(16) 0.0375(9) Uani 1 1 d .
H62 H 0.2321 0.8012 0.3069 0.045 Uiso 1 1 calc R
C63 C 0.2275(3) 0.70513(18) 0.29579(15) 0.0351(9) Uani 1 1 d .
H63 H 0.2745 0.7042 0.2684 0.042 Uiso 1 1 calc R
C64 C 0.1863(2) 0.64808(17) 0.31205(14) 0.0283(8) Uani 1 1 d .
C65 C 0.2109(3) 0.58715(19) 0.28138(15) 0.0378(9) Uani 1 1 d .
H65 H 0.1980 0.5501 0.3063 0.045 Uiso 1 1 calc R
C66 C 0.3112(3) 0.5824(2) 0.26386(18) 0.0564(12) Uani 1 1 d .
H66A H 0.3215 0.6097 0.2317 0.085 Uiso 1 1 calc R
H66B H 0.3259 0.5377 0.2546 0.085 Uiso 1 1 calc R
H66C H 0.3517 0.5967 0.2938 0.085 Uiso 1 1 calc R
C67 C 0.1489(3) 0.5799(2) 0.23242(18) 0.0555(12) Uani 1 1 d .
H67A H 0.1603 0.6153 0.2069 0.083 Uiso 1 1 calc R
H67B H 0.0835 0.5807 0.2441 0.083 Uiso 1 1 calc R
H67C H 0.1622 0.5390 0.2143 0.083 Uiso 1 1 calc R
C68 C 0.0134(3) 0.71594(17) 0.41833(14) 0.0326(8) Uani 1 1 d .
H68 H -0.0183 0.6734 0.4220 0.039 Uiso 1 1 calc R
C69 C 0.0517(3) 0.7337(2) 0.47371(15) 0.0461(11) Uani 1 1 d .
H69A H 0.0952 0.7004 0.4860 0.069 Uiso 1 1 calc R
H69B H 0.0003 0.7374 0.5000 0.069 Uiso 1 1 calc R
H69C H 0.0844 0.7750 0.4712 0.069 Uiso 1 1 calc R
C70 C -0.0609(3) 0.76538(18) 0.40113(17) 0.0432(10) Uani 1 1 d .
H70A H -0.0327 0.8082 0.3996 0.065 Uiso 1 1 calc R
H70B H -0.1119 0.7653 0.4278 0.065 Uiso 1 1 calc R
H70C H -0.0854 0.7540 0.3650 0.065 Uiso 1 1 calc R
C72 C 0.0174(3) 0.41617(19) 0.49032(15) 0.0388(9) Uani 1 1 d .
C71 C -0.0213(4) 0.3782(3) 0.5262(2) 0.089(2) Uani 1 1 d .
H71A H -0.0741 0.3532 0.5163 0.107 Uiso 1 1 calc R
H71B H 0.0034 0.3756 0.5622 0.107 Uiso 1 1 calc R

loop_
_atom_site_aniso_label
_atom_site_aniso_U_11
_atom_site_aniso_U_22
_atom_site_aniso_U_33
_atom_site_aniso_U_23
_atom_site_aniso_U_13
_atom_site_aniso_U_12
Sc1 0.0195(3) 0.0249(3) 0.0178(3) 0.0000(3) 0.0002(2) 0.0031(3)
Sc2 0.0220(3) 0.0225(3) 0.0199(3) -0.0008(3) 0.0018(3) 0.0024(3)
N1 0.0211(13) 0.0260(14) 0.0186(13) 0.0010(12) -0.0001(11) 0.0055(11)
N2 0.0233(15) 0.0398(17) 0.0192(13) 0.0007(12) -0.0013(12) 0.0028(13)
N3 0.0218(13) 0.0345(16) 0.0224(13) -0.0021(13) 0.0008(11) 0.0070(13)
N4 0.0328(17) 0.0215(15) 0.0273(15) -0.0007(12) 0.0035(13) 0.0014(13)
P1 0.0268(5) 0.0219(4) 0.0284(5) 0.0021(4) 0.0067(4) 0.0022(4)
S1 0.0333(5) 0.0399(5) 0.0208(4) 0.0013(4) -0.0010(4) 0.0089(4)
S2 0.0307(4) 0.0272(5) 0.0291(4) -0.0030(4) 0.0048(4) -0.0048(4)
C1 0.037(2) 0.040(2) 0.0314(19) -0.0061(17) 0.0020(18) 0.0120(17)
C2 0.0294(18) 0.0307(19) 0.0238(17) 0.0030(15) 0.0031(15) 0.0064(15)
C3 0.033(2) 0.036(2) 0.0243(18) -0.0022(16) 0.0027(16) 0.0118(16)
C4 0.0272(19) 0.043(2) 0.0302(19) 0.0046(17) 0.0040(16) 0.0150(16)
C5 0.035(2) 0.081(3) 0.045(2) -0.011(2) -0.013(2) 0.027(2)
C6 0.0238(16) 0.0267(17) 0.0201(15) -0.0029(13) -0.0022(15) 0.0057(14)
C7 0.0239(17) 0.033(2) 0.0264(18) -0.0029(14) 0.0037(14) 0.0037(14)
C8 0.0299(19) 0.041(2) 0.0226(18) 0.0077(16) 0.0029(16) 0.0015(16)
C9 0.035(2) 0.051(2) 0.0271(18) 0.0076(17) -0.0041(17) 0.0061(18)
C10 0.0284(18) 0.049(2) 0.0221(17) 0.0045(16) -0.0052(15) -0.0017(17)
C11 0.0221(16) 0.0283(18) 0.0227(16) -0.0031(14) 0.0039(14) 0.0028(14)
C12 0.0224(18) 0.044(2) 0.0217(17) -0.0034(15) -0.0013(14) -0.0038(15)
C13 0.048(2) 0.043(2) 0.041(2) -0.0006(19) -0.003(2) -0.0142(19)
C14 0.0264(19) 0.071(3) 0.042(2) 0.000(2) 0.0016(18) -0.003(2)
C15 0.0268(19) 0.053(2) 0.0267(19) -0.0007(18) 0.0006(16) -0.0066(17)
C16 0.048(3) 0.070(3) 0.056(3) 0.015(2) -0.010(2) -0.022(2)
C17 0.028(2) 0.098(4) 0.056(3) -0.002(3) 0.008(2) 0.003(2)
C18 0.0230(16) 0.048(2) 0.0211(16) -0.0037(17) -0.0013(13) 0.0031(17)
C19 0.0262(18) 0.045(2) 0.0254(18) 0.0009(16) -0.0061(15) 0.0050(17)
C20 0.039(2) 0.064(3) 0.0251(18) 0.005(2) -0.0095(16) -0.004(2)
C21 0.044(2) 0.073(3) 0.0265(19) -0.003(2) -0.0079(18) -0.021(2)
C22 0.041(2) 0.062(3) 0.040(2) 0.0013(19) -0.0050(19) -0.026(2)
C23 0.0201(16) 0.060(3) 0.0318(19) 0.0059(19) -0.0022(16) -0.0071(18)
C24 0.0281(19) 0.067(3) 0.0275(19) 0.0077(18) -0.0004(16) -0.0192(18)
C25 0.057(3) 0.065(3) 0.050(3) 0.016(2) -0.011(2) -0.036(2)
C26 0.0236(19) 0.121(4) 0.036(2) 0.011(3) -0.0008(18) -0.001(3)
C27 0.047(2) 0.047(3) 0.028(2) 0.0074(18) -0.0063(19) 0.009(2)
C28 0.067(3) 0.060(3) 0.051(3) 0.013(2) -0.006(3) 0.020(3)
C29 0.053(3) 0.055(3) 0.041(2) 0.007(2) -0.007(2) -0.006(2)
C30 0.027(2) 0.077(3) 0.048(2) -0.016(2) 0.0051(18) 0.008(2)
C31 0.0242(17) 0.041(2) 0.0327(19) 0.0016(16) 0.0015(15) 0.0063(16)
C32 0.029(2) 0.046(2) 0.0250(18) -0.0071(17) 0.0083(16) 0.0044(18)
C33 0.036(2) 0.030(2) 0.0263(18) -0.0036(15) 0.0078(16) 0.0039(16)
C34 0.051(3) 0.052(3) 0.047(2) -0.026(2) 0.024(2) -0.010(2)
C35 0.0195(17) 0.049(2) 0.0299(18) -0.0030(17) 0.0010(16) 0.0073(16)
C36 0.0190(16) 0.055(3) 0.0249(18) -0.0079(17) 0.0038(15) 0.0045(16)
C37 0.0279(19) 0.067(3) 0.033(2) -0.017(2) -0.0058(17) 0.004(2)
C38 0.025(2) 0.095(4) 0.0268(19) -0.013(2) -0.0020(15) 0.017(2)
C39 0.034(2) 0.083(3) 0.036(2) 0.009(3) -0.0040(18) 0.021(2)
C40 0.032(2) 0.053(3) 0.032(2) 0.0040(18) -0.0037(17) 0.0136(17)
C41 0.060(3) 0.066(3) 0.052(3) 0.020(2) -0.012(3) 0.019(3)
C42 0.091(4) 0.091(4) 0.083(4) 0.043(3) -0.015(3) 0.007(3)
C43 0.115(5) 0.055(4) 0.107(5) 0.004(3) 0.016(4) 0.019(3)
C44 0.0282(19) 0.044(2) 0.0316(19) -0.0059(17) -0.0063(17) -0.0061(17)
C45 0.039(2) 0.066(3) 0.056(3) 0.001(2) 0.008(2) -0.016(2)
C46 0.034(2) 0.042(2) 0.045(2) -0.0045(19) -0.0038(18) -0.0030(18)
C47 0.037(2) 0.0236(19) 0.040(2) -0.0097(16) 0.0140(18) -0.0058(16)
C48 0.051(3) 0.031(2) 0.059(3) -0.001(2) 0.011(2) -0.002(2)
C49 0.073(4) 0.029(2) 0.096(4) -0.002(2) 0.012(3) -0.016(3)
C50 0.082(4) 0.051(3) 0.116(5) -0.027(3) 0.008(4) -0.043(3)
C51 0.061(3) 0.044(3) 0.073(3) -0.016(2) -0.014(3) -0.019(2)
C52 0.043(2) 0.035(2) 0.035(2) -0.0092(16) -0.0025(19) -0.0085(19)
C53 0.048(2) 0.047(2) 0.037(2) -0.0076(19) -0.010(2) -0.008(2)
C54 0.078(4) 0.075(4) 0.038(2) -0.007(2) -0.001(3) -0.011(3)
C55 0.069(3) 0.057(3) 0.050(3) -0.010(2) -0.016(2) 0.012(3)
C56 0.069(3) 0.035(2) 0.090(4) 0.022(3) -0.014(3) -0.002(2)
C57 0.119(6) 0.111(5) 0.098(5) 0.057(4) 0.021(4) 0.050(4)
C58 0.059(4) 0.116(6) 0.176(8) 0.048(5) -0.004(5) 0.013(4)
C59 0.0273(18) 0.0234(18) 0.0213(16) 0.0044(14) -0.0063(14) 0.0020(14)
C60 0.0304(19) 0.0244(18) 0.0253(18) 0.0021(14) -0.0050(15) 0.0034(15)
C61 0.036(2) 0.0235(19) 0.034(2) -0.0013(15) -0.0082(17) -0.0033(15)
C62 0.036(2) 0.034(2) 0.043(2) 0.0123(18) -0.0099(19) -0.0096(17)
C63 0.030(2) 0.041(2) 0.034(2) 0.0116(17) 0.0023(17) -0.0073(18)
C64 0.0265(18) 0.0278(19) 0.0305(19) 0.0018(15) 0.0009(15) 0.0034(15)
C65 0.039(2) 0.035(2) 0.039(2) 0.0060(17) 0.0162(18) 0.0056(18)
C66 0.048(3) 0.074(3) 0.047(3) -0.002(2) 0.009(2) 0.020(2)
C67 0.045(3) 0.055(3) 0.067(3) -0.030(2) -0.003(2) 0.005(2)
C68 0.041(2) 0.0267(19) 0.0305(19) -0.0015(15) 0.0015(17) 0.0040(16)
C69 0.065(3) 0.046(2) 0.028(2) -0.0058(17) 0.004(2) 0.001(2)
C70 0.046(2) 0.038(2) 0.045(2) -0.0016(19) 0.008(2) 0.0092(18)
C72 0.034(2) 0.043(2) 0.039(2) 0.0133(18) 0.0054(18) 0.0043(18)
C71 0.070(4) 0.130(5) 0.067(3) 0.056(3) -0.018(3) -0.042(4)

loop_
_atom_type_symbol
_atom_type_description
_atom_type_scat_dispersion_real
_atom_type_scat_dispersion_imag
_atom_type_scat_source
C C 0.0033 0.0016 'International Tables Vol C Tables 4.2.6.8 and 6.1.1.4'
H H 0.0000 0.0000 'International Tables Vol C Tables 4.2.6.8 and 6.1.1.4'
N N 0.0061 0.0033 'International Tables Vol C Tables 4.2.6.8 and 6.1.1.4'
P P 0.1023 0.0942 'International Tables Vol C Tables 4.2.6.8 and 6.1.1.4'
S S 0.1246 0.1234 'International Tables Vol C Tables 4.2.6.8 and 6.1.1.4'
Sc Sc 0.2519 0.3716 'International Tables Vol C Tables 4.2.6.8 and 6.1.1.4'

loop_
_geom_angle_atom_site_label_1
_geom_angle_atom_site_label_2
_geom_angle_atom_site_label_3
_geom_angle
N1 Sc1 N2 86.94(10)
N1 Sc1 P1 133.88(8)
N2 Sc1 P1 105.32(7)
N1 Sc1 S2 135.21(8)
N2 Sc1 S2 100.19(8)
P1 Sc1 S2 87.06(3)
N1 Sc1 S1 91.60(7)
N2 Sc1 S1 159.00(8)
P1 Sc1 S1 90.74(3)
S2 Sc1 S1 66.62(3)
N1 Sc1 C72 101.04(11)
N2 Sc1 C72 122.34(11)
P1 Sc1 C72 108.34(8)
S2 Sc1 C72 38.60(8)
S1 Sc1 C72 37.59(8)
N1 Sc1 Sc2 137.31(7)
N2 Sc1 Sc2 135.75(7)
P1 Sc1 Sc2 48.56(3)
S2 Sc1 Sc2 51.83(3)
S1 Sc1 Sc2 49.13(2)
C72 Sc1 Sc2 60.04(8)
N3 Sc2 N4 86.45(11)
N3 Sc2 P1 115.82(8)
N4 Sc2 P1 123.16(8)
N3 Sc2 S1 99.18(7)
N4 Sc2 S1 135.03(8)
P1 Sc2 S1 94.48(3)
N3 Sc2 S2 157.12(8)
N4 Sc2 S2 90.31(8)
P1 Sc2 S2 84.75(3)
S1 Sc2 S2 67.69(3)
N3 Sc2 Sc1 137.94(8)
N4 Sc2 Sc1 135.60(8)
P1 Sc2 Sc1 48.29(2)
S1 Sc2 Sc1 53.61(2)
S2 Sc2 Sc1 49.23(2)
C2 N1 C6 113.7(3)
C2 N1 Sc1 120.6(2)
C6 N1 Sc1 125.63(19)
C4 N2 C18 118.5(3)
C4 N2 Sc1 121.7(2)
C18 N2 Sc1 119.6(2)
C31 N3 C35 115.4(3)
C31 N3 Sc2 122.8(2)
C35 N3 Sc2 121.7(2)
C33 N4 C47 116.9(3)
C33 N4 Sc2 123.6(2)
C47 N4 Sc2 119.4(2)
C59 P1 Sc1 137.29(12)
C59 P1 Sc2 132.27(12)
Sc1 P1 Sc2 83.16(3)
C72 S1 Sc2 88.23(12)
C72 S1 Sc1 71.63(13)
Sc2 S1 Sc1 77.26(3)
C72 S2 Sc1 76.58(13)
C72 S2 Sc2 85.62(13)
Sc1 S2 Sc2 78.94(3)
C2 C1 H1A 109.5
C2 C1 H1B 109.5
H1A C1 H1B 109.5
C2 C1 H1C 109.5
H1A C1 H1C 109.5
H1B C1 H1C 109.5
N1 C2 C3 124.4(3)
N1 C2 C1 120.8(3)
C3 C2 C1 114.7(3)
C2 C3 C4 130.4(3)
C2 C3 H3 114.8
C4 C3 H3 114.8
N2 C4 C3 123.8(3)
N2 C4 C5 121.3(3)
C3 C4 C5 114.8(3)
C4 C5 H5A 109.5
C4 C5 H5B 109.5
H5A C5 H5B 109.5
C4 C5 H5C 109.5
H5A C5 H5C 109.5
H5B C5 H5C 109.5
C11 C6 C7 120.4(3)
C11 C6 N1 122.4(3)
C7 C6 N1 117.1(3)
C8 C7 C6 118.3(3)
C8 C7 C15 118.0(3)
C6 C7 C15 123.6(3)
C9 C8 C7 121.3(3)
C9 C8 H8 119.4
C7 C8 H8 119.4
C10 C9 C8 119.8(3)
C10 C9 H9 120.1
C8 C9 H9 120.1
C9 C10 C11 122.0(3)
C9 C10 H10 119.0
C11 C10 H10 119.0
C10 C11 C6 118.2(3)
C10 C11 C12 118.6(3)
C6 C11 C12 123.2(3)
C13 C12 C11 112.5(3)
C13 C12 C14 108.2(3)
C11 C12 C14 111.9(3)
C13 C12 H12 108.0
C11 C12 H12 108.0
C14 C12 H12 108.0
C12 C13 H13A 109.5
C12 C13 H13B 109.5
H13A C13 H13B 109.5
C12 C13 H13C 109.5
H13A C13 H13C 109.5
H13B C13 H13C 109.5
C12 C14 H14A 109.5
C12 C14 H14B 109.5
H14A C14 H14B 109.5
C12 C14 H14C 109.5
H14A C14 H14C 109.5
H14B C14 H14C 109.5
C7 C15 C16 111.3(3)
C7 C15 C17 112.5(3)
C16 C15 C17 109.5(4)
C7 C15 H15 107.8
C16 C15 H15 107.8
C17 C15 H15 107.8
C15 C16 H16A 109.5
C15 C16 H16B 109.5
H16A C16 H16B 109.5
C15 C16 H16C 109.5
H16A C16 H16C 109.5
H16B C16 H16C 109.5
C15 C17 H17A 109.5
C15 C17 H17B 109.5
H17A C17 H17B 109.5
C15 C17 H17C 109.5
H17A C17 H17C 109.5
H17B C17 H17C 109.5
C19 C18 C23 120.9(3)
C19 C18 N2 120.8(3)
C23 C18 N2 118.3(3)
C20 C19 C18 118.3(4)
C20 C19 C27 117.5(3)
C18 C19 C27 124.1(3)
C19 C20 C21 121.4(3)
C19 C20 H20 119.3
C21 C20 H20 119.3
C22 C21 C20 119.2(4)
C22 C21 H21 120.4
C20 C21 H21 120.4
C21 C22 C23 122.5(4)
C21 C22 H22 118.8
C23 C22 H22 118.8
C22 C23 C18 117.7(3)
C22 C23 C24 120.4(3)
C18 C23 C24 121.7(3)
C23 C24 C25 113.1(3)
C23 C24 C26 109.3(3)
C25 C24 C26 111.4(4)
C23 C24 H24 107.6
C25 C24 H24 107.6
C26 C24 H24 107.6
C24 C25 H25A 109.5
C24 C25 H25B 109.5
H25A C25 H25B 109.5
C24 C25 H25C 109.5
H25A C25 H25C 109.5
H25B C25 H25C 109.5
C24 C26 H26A 109.5
C24 C26 H26B 109.5
H26A C26 H26B 109.5
C24 C26 H26C 109.5
H26A C26 H26C 109.5
H26B C26 H26C 109.5
C19 C27 C29 112.1(3)
C19 C27 C28 113.0(4)
C29 C27 C28 107.6(3)
C19 C27 H27 108.0
C29 C27 H27 108.0
C28 C27 H27 108.0
C27 C28 H28A 109.5
C27 C28 H28B 109.5
H28A C28 H28B 109.5
C27 C28 H28C 109.5
H28A C28 H28C 109.5
H28B C28 H28C 109.5
C27 C29 H29A 109.5
C27 C29 H29B 109.5
H29A C29 H29B 109.5
C27 C29 H29C 109.5
H29A C29 H29C 109.5
H29B C29 H29C 109.5
C31 C30 H30A 109.5
C31 C30 H30B 109.5
H30A C30 H30B 109.5
C31 C30 H30C 109.5
H30A C30 H30C 109.5
H30B C30 H30C 109.5
N3 C31 C32 124.4(3)
N3 C31 C30 121.4(3)
C32 C31 C30 114.2(3)
C33 C32 C31 130.3(3)
C33 C32 H32 114.8
C31 C32 H32 114.8
N4 C33 C32 124.1(3)
N4 C33 C34 120.2(3)
C32 C33 C34 115.7(3)
C33 C34 H34A 109.5
C33 C34 H34B 109.5
H34A C34 H34B 109.5
C33 C34 H34C 109.5
H34A C34 H34C 109.5
H34B C34 H34C 109.5
C36 C35 C40 121.1(3)
C36 C35 N3 121.0(3)
C40 C35 N3 117.8(3)
C37 C36 C35 118.3(4)
C37 C36 C44 118.3(4)
C35 C36 C44 123.4(3)
C38 C37 C36 121.2(4)
C38 C37 H37 119.4
C36 C37 H37 119.4
C39 C38 C37 120.2(4)
C39 C38 H38 119.9
C37 C38 H38 119.9
C38 C39 C40 121.6(4)
C38 C39 H39 119.2
C40 C39 H39 119.2
C39 C40 C35 117.5(4)
C39 C40 C41 120.1(4)
C35 C40 C41 122.3(3)
C40 C41 C43 111.7(4)
C40 C41 C42 113.2(4)
C43 C41 C42 110.4(4)
C40 C41 H41 107.1
C43 C41 H41 107.1
C42 C41 H41 107.1
C41 C42 H42A 109.5
C41 C42 H42B 109.5
H42A C42 H42B 109.5
C41 C42 H42C 109.5
H42A C42 H42C 109.5
H42B C42 H42C 109.5
C41 C43 H43A 109.5
C41 C43 H43B 109.5
H43A C43 H43B 109.5
C41 C43 H43C 109.5
H43A C43 H43C 109.5
H43B C43 H43C 109.5
C36 C44 C45 112.4(3)
C36 C44 C46 110.6(3)
C45 C44 C46 109.4(3)
C36 C44 H44 108.1
C45 C44 H44 108.1
C46 C44 H44 108.1
C44 C45 H45A 109.5
C44 C45 H45B 109.5
H45A C45 H45B 109.5
C44 C45 H45C 109.5
H45A C45 H45C 109.5
H45B C45 H45C 109.5
C44 C46 H46A 109.5
C44 C46 H46B 109.5
H46A C46 H46B 109.5
C44 C46 H46C 109.5
H46A C46 H46C 109.5
H46B C46 H46C 109.5
C52 C47 C48 121.2(4)
C52 C47 N4 120.9(3)
C48 C47 N4 117.9(4)
C49 C48 C47 118.4(5)
C49 C48 C56 120.1(4)
C47 C48 C56 121.5(4)
C48 C49 C50 120.4(5)
C48 C49 H49 119.8
C50 C49 H49 119.8
C51 C50 C49 120.6(4)
C51 C50 H50 119.7
C49 C50 H50 119.7
C50 C51 C52 120.8(5)
C50 C51 H51 119.6
C52 C51 H51 119.6
C47 C52 C51 118.6(4)
C47 C52 C53 122.7(3)
C51 C52 C53 118.7(4)
C52 C53 C55 110.8(4)
C52 C53 C54 113.2(3)
C55 C53 C54 107.2(4)
C52 C53 H53 108.5
C55 C53 H53 108.5
C54 C53 H53 108.5
C53 C54 H54A 109.5
C53 C54 H54B 109.5
H54A C54 H54B 109.5
C53 C54 H54C 109.5
H54A C54 H54C 109.5
H54B C54 H54C 109.5
C53 C55 H55A 109.5
C53 C55 H55B 109.5
H55A C55 H55B 109.5
C53 C55 H55C 109.5
H55A C55 H55C 109.5
H55B C55 H55C 109.5
C48 C56 C58 112.2(5)
C48 C56 C57 114.2(4)
C58 C56 C57 109.6(4)
C48 C56 H56 106.8
C58 C56 H56 106.8
C57 C56 H56 106.8
C56 C57 H57A 109.5
C56 C57 H57B 109.5
H57A C57 H57B 109.5
C56 C57 H57C 109.5
H57A C57 H57C 109.5
H57B C57 H57C 109.5
C56 C58 H58A 109.5
C56 C58 H58B 109.5
H58A C58 H58B 109.5
C56 C58 H58C 109.5
H58A C58 H58C 109.5
H58B C58 H58C 109.5
C60 C59 C64 117.4(3)
C60 C59 P1 121.7(3)
C64 C59 P1 120.9(3)
C61 C60 C59 120.1(3)
C61 C60 C68 117.2(3)
C59 C60 C68 122.7(3)
C62 C61 C60 121.0(3)
C62 C61 H61 119.5
C60 C61 H61 119.5
C63 C62 C61 119.9(3)
C63 C62 H62 120.1
C61 C62 H62 120.1
C62 C63 C64 121.5(4)
C62 C63 H63 119.2
C64 C63 H63 119.2
C63 C64 C59 119.7(3)
C63 C64 C65 118.5(3)
C59 C64 C65 121.8(3)
C67 C65 C66 109.5(3)
C67 C65 C64 109.9(3)
C66 C65 C64 114.7(4)
C67 C65 H65 107.5
C66 C65 H65 107.5
C64 C65 H65 107.5
C65 C66 H66A 109.5
C65 C66 H66B 109.5
H66A C66 H66B 109.5
C65 C66 H66C 109.5
H66A C66 H66C 109.5
H66B C66 H66C 109.5
C65 C67 H67A 109.5
C65 C67 H67B 109.5
H67A C67 H67B 109.5
C65 C67 H67C 109.5
H67A C67 H67C 109.5
H67B C67 H67C 109.5
C69 C68 C60 112.2(3)
C69 C68 C70 109.4(3)
C60 C68 C70 112.2(3)
C69 C68 H68 107.6
C60 C68 H68 107.6
C70 C68 H68 107.6
C68 C69 H69A 109.5
C68 C69 H69B 109.5
H69A C69 H69B 109.5
C68 C69 H69C 109.5
H69A C69 H69C 109.5
H69B C69 H69C 109.5
C68 C70 H70A 109.5
C68 C70 H70B 109.5
H70A C70 H70B 109.5
C68 C70 H70C 109.5
H70A C70 H70C 109.5
H70B C70 H70C 109.5
C71 C72 S2 125.4(4)
C71 C72 S1 123.5(3)
S2 C72 S1 111.1(2)
C71 C72 Sc1 129.8(4)
S2 C72 Sc1 64.81(12)
S1 C72 Sc1 70.78(13)
C72 C71 H71A 120.0
C72 C71 H71B 120.0
H71A C71 H71B 120.0

loop_
_geom_bond_atom_site_label_1
_geom_bond_atom_site_label_2
_geom_bond_distance
Sc1 N1 2.157(3)
Sc1 N2 2.206(3)
Sc1 P1 2.4995(11)
Sc1 S2 2.5654(11)
Sc1 S1 2.7438(11)
Sc1 C72 2.758(4)
Sc1 Sc2 3.3245(9)
Sc2 N3 2.168(3)
Sc2 N4 2.170(3)
Sc2 P1 2.5100(11)
Sc2 S1 2.5773(10)
Sc2 S2 2.6632(11)
N1 C2 1.339(4)
N1 C6 1.454(4)
N2 C4 1.327(4)
N2 C18 1.440(4)
N3 C31 1.330(4)
N3 C35 1.458(4)
N4 C33 1.332(4)
N4 C47 1.457(4)
P1 C59 1.811(3)
S1 C72 1.772(4)
S2 C72 1.769(4)
C1 C2 1.513(5)
C1 H1A 0.9800
C1 H1B 0.9800
C1 H1C 0.9800
C2 C3 1.379(5)
C3 C4 1.409(5)
C3 H3 0.9500
C4 C5 1.501(5)
C5 H5A 0.9800
C5 H5B 0.9800
C5 H5C 0.9800
C6 C11 1.397(4)
C6 C7 1.410(5)
C7 C8 1.394(5)
C7 C15 1.507(5)
C8 C9 1.371(5)
C8 H8 0.9500
C9 C10 1.360(5)
C9 H9 0.9500
C10 C11 1.394(4)
C10 H10 0.9500
C11 C12 1.519(5)
C12 C13 1.516(5)
C12 C14 1.537(5)
C12 H12 1.0000
C13 H13A 0.9800
C13 H13B 0.9800
C13 H13C 0.9800
C14 H14A 0.9800
C14 H14B 0.9800
C14 H14C 0.9800
C15 C16 1.530(6)
C15 C17 1.541(6)
C15 H15 1.0000
C16 H16A 0.9800
C16 H16B 0.9800
C16 H16C 0.9800
C17 H17A 0.9800
C17 H17B 0.9800
C17 H17C 0.9800
C18 C19 1.403(5)
C18 C23 1.407(5)
C19 C20 1.382(5)
C19 C27 1.509(6)
C20 C21 1.383(6)
C20 H20 0.9500
C21 C22 1.366(5)
C21 H21 0.9500
C22 C23 1.381(5)
C22 H22 0.9500
C23 C24 1.519(5)
C24 C25 1.523(6)
C24 C26 1.524(6)
C24 H24 1.0000
C25 H25A 0.9800
C25 H25B 0.9800
C25 H25C 0.9800
C26 H26A 0.9800
C26 H26B 0.9800
C26 H26C 0.9800
C27 C29 1.511(6)
C27 C28 1.531(6)
C27 H27 1.0000
C28 H28A 0.9800
C28 H28B 0.9800
C28 H28C 0.9800
C29 H29A 0.9800
C29 H29B 0.9800
C29 H29C 0.9800
C30 C31 1.510(5)
C30 H30A 0.9800
C30 H30B 0.9800
C30 H30C 0.9800
C31 C32 1.398(5)
C32 C33 1.377(5)
C32 H32 0.9500
C33 C34 1.512(5)
C34 H34A 0.9800
C34 H34B 0.9800
C34 H34C 0.9800
C35 C36 1.392(5)
C35 C40 1.410(5)
C36 C37 1.383(5)
C36 C44 1.513(5)
C37 C38 1.376(6)
C37 H37 0.9500
C38 C39 1.354(6)
C38 H38 0.9500
C39 C40 1.392(5)
C39 H39 0.9500
C40 C41 1.497(6)
C41 C43 1.520(7)
C41 C42 1.521(6)
C41 H41 1.0000
C42 H42A 0.9800
C42 H42B 0.9800
C42 H42C 0.9800
C43 H43A 0.9800
C43 H43B 0.9800
C43 H43C 0.9800
C44 C45 1.526(5)
C44 C46 1.531(5)
C44 H44 1.0000
C45 H45A 0.9800
C45 H45B 0.9800
C45 H45C 0.9800
C46 H46A 0.9800
C46 H46B 0.9800
C46 H46C 0.9800
C47 C52 1.374(5)
C47 C48 1.399(5)
C48 C49 1.371(6)
C48 C56 1.507(6)
C49 C50 1.371(8)
C49 H49 0.9500
C50 C51 1.361(7)
C50 H50 0.9500
C51 C52 1.375(6)
C51 H51 0.9500
C52 C53 1.507(5)
C53 C55 1.511(6)
C53 C54 1.521(5)
C53 H53 1.0000
C54 H54A 0.9800
C54 H54B 0.9800
C54 H54C 0.9800
C55 H55A 0.9800
C55 H55B 0.9800
C55 H55C 0.9800
C56 C58 1.521(8)
C56 C57 1.545(7)
C56 H56 1.0000
C57 H57A 0.9800
C57 H57B 0.9800
C57 H57C 0.9800
C58 H58A 0.9800
C58 H58B 0.9800
C58 H58C 0.9800
C59 C60 1.412(5)
C59 C64 1.439(5)
C60 C61 1.398(5)
C60 C68 1.519(5)
C61 C62 1.379(5)
C61 H61 0.9500
C62 C63 1.369(5)
C62 H62 0.9500
C63 C64 1.385(5)
C63 H63 0.9500
C64 C65 1.515(5)
C65 C67 1.499(6)
C65 C66 1.505(5)
C65 H65 1.0000
C66 H66A 0.9800
C66 H66B 0.9800
C66 H66C 0.9800
C67 H67A 0.9800
C67 H67B 0.9800
C67 H67C 0.9800
C68 C69 1.507(5)
C68 C70 1.540(5)
C68 H68 1.0000
C69 H69A 0.9800
C69 H69B 0.9800
C69 H69C 0.9800
C70 H70A 0.9800
C70 H70B 0.9800
C70 H70C 0.9800
C72 C71 1.303(5)
C71 H71A 0.9500
C71 H71B 0.9500

loop_
_geom_torsion_atom_site_label_1
_geom_torsion_atom_site_label_2
_geom_torsion_atom_site_label_3
_geom_torsion_atom_site_label_4
_geom_torsion
N1 Sc1 Sc2 N3 -30.71(16)
N2 Sc1 Sc2 N3 149.63(16)
P1 Sc1 Sc2 N3 83.28(12)
S2 Sc1 Sc2 N3 -149.35(12)
S1 Sc1 Sc2 N3 -58.61(12)
C72 Sc1 Sc2 N3 -103.31(15)
N1 Sc1 Sc2 N4 148.14(15)
N2 Sc1 Sc2 N4 -31.52(16)
P1 Sc1 Sc2 N4 -97.87(11)
S2 Sc1 Sc2 N4 29.50(11)
S1 Sc1 Sc2 N4 120.23(11)
C72 Sc1 Sc2 N4 75.53(14)
N1 Sc1 Sc2 P1 -113.99(12)
N2 Sc1 Sc2 P1 66.35(11)
S2 Sc1 Sc2 P1 127.37(4)
S1 Sc1 Sc2 P1 -141.90(5)
C72 Sc1 Sc2 P1 173.40(10)
N1 Sc1 Sc2 S1 27.91(11)
N2 Sc1 Sc2 S1 -151.76(12)
P1 Sc1 Sc2 S1 141.90(5)
S2 Sc1 Sc2 S1 -90.73(4)
C72 Sc1 Sc2 S1 -44.70(10)
N1 Sc1 Sc2 S2 118.64(11)
N2 Sc1 Sc2 S2 -61.02(11)
P1 Sc1 Sc2 S2 -127.37(4)
S1 Sc1 Sc2 S2 90.73(4)
C72 Sc1 Sc2 S2 46.03(10)
N2 Sc1 N1 C2 -34.2(3)
P1 Sc1 N1 C2 74.2(3)
S2 Sc1 N1 C2 -135.6(2)
S1 Sc1 N1 C2 166.8(2)
C72 Sc1 N1 C2 -156.6(3)
Sc2 Sc1 N1 C2 146.1(2)
N2 Sc1 N1 C6 143.3(3)
P1 Sc1 N1 C6 -108.3(2)
S2 Sc1 N1 C6 41.9(3)
S1 Sc1 N1 C6 -15.8(2)
C72 Sc1 N1 C6 20.9(3)
Sc2 Sc1 N1 C6 -36.5(3)
N1 Sc1 N2 C4 26.2(3)
P1 Sc1 N2 C4 -108.6(3)
S2 Sc1 N2 C4 161.7(3)
S1 Sc1 N2 C4 112.7(3)
C72 Sc1 N2 C4 127.3(3)
Sc2 Sc1 N2 C4 -154.0(2)
N1 Sc1 N2 C18 -159.0(2)
P1 Sc1 N2 C18 66.1(2)
S2 Sc1 N2 C18 -23.6(2)
S1 Sc1 N2 C18 -72.6(3)
C72 Sc1 N2 C18 -57.9(3)
Sc2 Sc1 N2 C18 20.7(3)
N4 Sc2 N3 C31 27.4(3)
P1 Sc2 N3 C31 -97.9(3)
S1 Sc2 N3 C31 162.5(3)
S2 Sc2 N3 C31 109.8(3)
Sc1 Sc2 N3 C31 -153.4(2)
N4 Sc2 N3 C35 -156.9(3)
P1 Sc2 N3 C35 77.7(3)
S1 Sc2 N3 C35 -21.8(3)
S2 Sc2 N3 C35 -74.5(4)
Sc1 Sc2 N3 C35 22.3(3)
N3 Sc2 N4 C33 -25.8(3)
P1 Sc2 N4 C33 92.9(3)
S1 Sc2 N4 C33 -125.3(3)
S2 Sc2 N4 C33 176.9(3)
Sc1 Sc2 N4 C33 155.0(2)
N3 Sc2 N4 C47 156.3(3)
P1 Sc2 N4 C47 -85.0(3)
S1 Sc2 N4 C47 56.8(3)
S2 Sc2 N4 C47 -1.1(3)
Sc1 Sc2 N4 C47 -22.9(3)
N1 Sc1 P1 C59 -29.6(2)
N2 Sc1 P1 C59 71.20(18)
S2 Sc1 P1 C59 170.96(16)
S1 Sc1 P1 C59 -122.49(16)
C72 Sc1 P1 C59 -156.33(18)
Sc2 Sc1 P1 C59 -150.31(17)
N1 Sc1 P1 Sc2 120.75(10)
N2 Sc1 P1 Sc2 -138.49(8)
S2 Sc1 P1 Sc2 -38.73(3)
S1 Sc1 P1 Sc2 27.82(3)
C72 Sc1 P1 Sc2 -6.02(9)
N3 Sc2 P1 C59 20.65(17)
N4 Sc2 P1 C59 -82.88(18)
S1 Sc2 P1 C59 123.11(15)
S2 Sc2 P1 C59 -169.81(15)
Sc1 Sc2 P1 C59 153.00(16)
N3 Sc2 P1 Sc1 -132.34(8)
N4 Sc2 P1 Sc1 124.12(10)
S1 Sc2 P1 Sc1 -29.89(4)
S2 Sc2 P1 Sc1 37.19(3)
N3 Sc2 S1 C72 -143.84(15)
N4 Sc2 S1 C72 -49.64(17)
P1 Sc2 S1 C72 99.08(13)
S2 Sc2 S1 C72 16.62(13)
Sc1 Sc2 S1 C72 71.56(13)
N3 Sc2 S1 Sc1 144.60(8)
N4 Sc2 S1 Sc1 -121.20(12)
P1 Sc2 S1 Sc1 27.52(3)
S2 Sc2 S1 Sc1 -54.94(3)
N1 Sc1 S1 C72 106.12(15)
N2 Sc1 S1 C72 20.5(3)
P1 Sc1 S1 C72 -119.94(13)
S2 Sc1 S1 C72 -33.47(13)
Sc2 Sc1 S1 C72 -92.39(13)
N1 Sc1 S1 Sc2 -161.49(8)
N2 Sc1 S1 Sc2 112.9(2)
P1 Sc1 S1 Sc2 -27.56(3)
S2 Sc1 S1 Sc2 58.92(3)
C72 Sc1 S1 Sc2 92.39(13)
N1 Sc1 S2 C72 -34.28(17)
N2 Sc1 S2 C72 -130.25(15)
P1 Sc1 S2 C72 124.71(13)
S1 Sc1 S2 C72 32.63(13)
Sc2 Sc1 S2 C72 88.08(13)
N1 Sc1 S2 Sc2 -122.36(11)
N2 Sc1 S2 Sc2 141.67(7)
P1 Sc1 S2 Sc2 36.62(3)
S1 Sc1 S2 Sc2 -55.46(3)
C72 Sc1 S2 Sc2 -88.08(13)
N3 Sc2 S2 C72 41.4(2)
N4 Sc2 S2 C72 122.99(15)
P1 Sc2 S2 C72 -113.73(13)
S1 Sc2 S2 C72 -16.70(13)
Sc1 Sc2 S2 C72 -77.17(13)
N3 Sc2 S2 Sc1 118.6(2)
N4 Sc2 S2 Sc1 -159.85(8)
P1 Sc2 S2 Sc1 -36.57(3)
S1 Sc2 S2 Sc1 60.47(3)
C6 N1 C2 C3 -153.8(3)
Sc1 N1 C2 C3 23.9(5)
C6 N1 C2 C1 23.1(4)
Sc1 N1 C2 C1 -159.1(3)
N1 C2 C3 C4 10.5(6)
C1 C2 C3 C4 -166.6(4)
C18 N2 C4 C3 178.5(3)
Sc1 N2 C4 C3 -6.7(5)
C18 N2 C4 C5 3.2(5)
Sc1 N2 C4 C5 178.0(3)
C2 C3 C4 N2 -20.3(6)
C2 C3 C4 C5 155.3(4)
C2 N1 C6 C11 -100.0(4)
Sc1 N1 C6 C11 82.4(3)
C2 N1 C6 C7 77.2(4)
Sc1 N1 C6 C7 -100.4(3)
C11 C6 C7 C8 2.8(5)
N1 C6 C7 C8 -174.6(3)
C11 C6 C7 C15 -178.6(3)
N1 C6 C7 C15 4.1(5)
C6 C7 C8 C9 -0.4(5)
C15 C7 C8 C9 -179.2(3)
C7 C8 C9 C10 -1.3(6)
C8 C9 C10 C11 0.6(6)
C9 C10 C11 C6 1.7(5)
C9 C10 C11 C12 -180.0(3)
C7 C6 C11 C10 -3.4(5)
N1 C6 C11 C10 173.8(3)
C7 C6 C11 C12 178.4(3)
N1 C6 C11 C12 -4.5(5)
C10 C11 C12 C13 -75.5(4)
C6 C11 C12 C13 102.8(4)
C10 C11 C12 C14 46.7(4)
C6 C11 C12 C14 -135.1(3)
C8 C7 C15 C16 -47.6(4)
C6 C7 C15 C16 133.7(4)
C8 C7 C15 C17 75.7(4)
C6 C7 C15 C17 -102.9(4)
C4 N2 C18 C19 73.2(4)
Sc1 N2 C18 C19 -101.7(3)
C4 N2 C18 C23 -106.7(4)
Sc1 N2 C18 C23 78.4(3)
C23 C18 C19 C20 0.5(5)
N2 C18 C19 C20 -179.4(3)
C23 C18 C19 C27 177.3(3)
N2 C18 C19 C27 -2.6(5)
C18 C19 C20 C21 -1.3(6)
C27 C19 C20 C21 -178.3(4)
C19 C20 C21 C22 1.4(7)
C20 C21 C22 C23 -0.8(7)
C21 C22 C23 C18 0.0(6)
C21 C22 C23 C24 174.0(4)
C19 C18 C23 C22 0.2(5)
N2 C18 C23 C22 -179.9(3)
C19 C18 C23 C24 -173.8(3)
N2 C18 C23 C24 6.1(5)
C22 C23 C24 C25 32.9(5)
C18 C23 C24 C25 -153.3(4)
C22 C23 C24 C26 -91.8(5)
C18 C23 C24 C26 82.0(4)
C20 C19 C27 C29 -64.5(4)
C18 C19 C27 C29 118.6(4)
C20 C19 C27 C28 57.2(5)
C18 C19 C27 C28 -119.7(4)
C35 N3 C31 C32 167.6(3)
Sc2 N3 C31 C32 -16.4(5)
C35 N3 C31 C30 -8.4(5)
Sc2 N3 C31 C30 167.5(3)
N3 C31 C32 C33 -10.2(7)
C30 C31 C32 C33 166.1(4)
C47 N4 C33 C32 -169.4(4)
Sc2 N4 C33 C32 12.7(5)
C47 N4 C33 C34 8.8(5)
Sc2 N4 C33 C34 -169.1(3)
C31 C32 C33 N4 12.4(7)
C31 C32 C33 C34 -165.9(4)
C31 N3 C35 C36 83.0(4)
Sc2 N3 C35 C36 -93.0(3)
C31 N3 C35 C40 -95.3(4)
Sc2 N3 C35 C40 88.7(3)
C40 C35 C36 C37 4.4(5)
N3 C35 C36 C37 -173.8(3)
C40 C35 C36 C44 -173.1(3)
N3 C35 C36 C44 8.6(5)
C35 C36 C37 C38 -1.5(5)
C44 C36 C37 C38 176.2(3)
C36 C37 C38 C39 -1.8(6)
C37 C38 C39 C40 2.3(6)
C38 C39 C40 C35 0.6(6)
C38 C39 C40 C41 176.8(4)
C36 C35 C40 C39 -4.0(5)
N3 C35 C40 C39 174.3(3)
C36 C35 C40 C41 179.9(4)
N3 C35 C40 C41 -1.8(5)
C39 C40 C41 C43 -83.2(5)
C35 C40 C41 C43 92.9(5)
C39 C40 C41 C42 42.2(6)
C35 C40 C41 C42 -141.8(4)
C37 C36 C44 C45 58.9(4)
C35 C36 C44 C45 -123.6(4)
C37 C36 C44 C46 -63.7(4)
C35 C36 C44 C46 113.8(4)
C33 N4 C47 C52 -85.9(4)
Sc2 N4 C47 C52 92.1(4)
C33 N4 C47 C48 93.4(4)
Sc2 N4 C47 C48 -88.6(4)
C52 C47 C48 C49 1.0(6)
N4 C47 C48 C49 -178.3(4)
C52 C47 C48 C56 -179.5(4)
N4 C47 C48 C56 1.2(6)
C47 C48 C49 C50 0.0(7)
C56 C48 C49 C50 -179.5(5)
C48 C49 C50 C51 -1.3(8)
C49 C50 C51 C52 1.7(8)
C48 C47 C52 C51 -0.6(6)
N4 C47 C52 C51 178.7(4)
C48 C47 C52 C53 178.6(4)
N4 C47 C52 C53 -2.1(5)
C50 C51 C52 C47 -0.7(7)
C50 C51 C52 C53 180.0(5)
C47 C52 C53 C55 -115.9(4)
C51 C52 C53 C55 63.4(5)
C47 C52 C53 C54 123.6(4)
C51 C52 C53 C54 -57.1(6)
C49 C48 C56 C58 86.1(6)
C47 C48 C56 C58 -93.4(5)
C49 C48 C56 C57 -39.4(7)
C47 C48 C56 C57 141.1(5)
Sc1 P1 C59 C60 -4.1(4)
Sc2 P1 C59 C60 -142.5(2)
Sc1 P1 C59 C64 174.67(19)
Sc2 P1 C59 C64 36.3(3)
C64 C59 C60 C61 -6.9(5)
P1 C59 C60 C61 172.0(3)
C64 C59 C60 C68 174.8(3)
P1 C59 C60 C68 -6.4(4)
C59 C60 C61 C62 2.5(5)
C68 C60 C61 C62 -179.0(3)
C60 C61 C62 C63 1.6(5)
C61 C62 C63 C64 -1.0(6)
C62 C63 C64 C59 -3.6(5)
C62 C63 C64 C65 173.9(4)
C60 C59 C64 C63 7.4(5)
P1 C59 C64 C63 -171.4(3)
C60 C59 C64 C65 -170.0(3)
P1 C59 C64 C65 11.1(4)
C63 C64 C65 C67 -86.4(4)
C59 C64 C65 C67 91.1(4)
C63 C64 C65 C66 37.6(5)
C59 C64 C65 C66 -145.0(3)
C61 C60 C68 C69 -72.1(4)
C59 C60 C68 C69 106.3(4)
C61 C60 C68 C70 51.5(4)
C59 C60 C68 C70 -130.1(3)
Sc1 S2 C72 C71 122.2(5)
Sc2 S2 C72 C71 -158.1(5)
Sc1 S2 C72 S1 -55.18(17)
Sc2 S2 C72 S1 24.47(18)
Sc2 S2 C72 Sc1 79.66(4)
Sc2 S1 C72 C71 157.2(5)
Sc1 S1 C72 C71 -125.6(5)
Sc2 S1 C72 S2 -25.28(18)
Sc1 S1 C72 S2 51.88(16)
Sc2 S1 C72 Sc1 -77.16(5)
N1 Sc1 C72 C71 40.0(4)
N2 Sc1 C72 C71 -53.4(5)
P1 Sc1 C72 C71 -176.0(4)
S2 Sc1 C72 C71 -116.1(5)
S1 Sc1 C72 C71 118.1(5)
Sc2 Sc1 C72 C71 178.8(5)
N1 Sc1 C72 S2 156.16(12)
N2 Sc1 C72 S2 62.77(15)
P1 Sc1 C72 S2 -59.88(12)
S1 Sc1 C72 S2 -125.77(18)
Sc2 Sc1 C72 S2 -65.08(9)
N1 Sc1 C72 S1 -78.07(13)
N2 Sc1 C72 S1 -171.46(10)
P1 Sc1 C72 S1 65.90(12)
S2 Sc1 C72 S1 125.77(18)
Sc2 Sc1 C72 S1 60.69(9)

loop_
_platon_squeeze_void_nr
_platon_squeeze_void_average_x
_platon_squeeze_void_average_y
_platon_squeeze_void_average_z
_platon_squeeze_void_volume
_platon_squeeze_void_count_electrons
_platon_squeeze_void_content
1 0.066 0.087 0.358 46 4 ' '
2 0.063 0.270 0.697 271 46 ' '
3 -0.067 0.587 0.142 47 4 ' '
4 -0.063 0.770 0.803 271 46 ' '
5 0.092 0.778 0.047 9 1 ' '
6 0.105 0.873 0.443 10 1 ' '
7 0.437 0.730 0.197 271 46 ' '
8 0.563 0.230 0.303 271 46 ' '
9 0.433 0.913 0.858 47 4 ' '
10 0.395 0.127 0.943 10 1 ' '
11 0.408 0.222 0.547 9 1 ' '
12 0.566 0.413 0.642 47 4 ' '
13 0.592 0.722 0.953 9 1 ' '
14 0.605 0.627 0.557 10 1 ' '
15 0.895 0.373 0.057 10 1 ' '
16 0.908 0.278 0.453 9 1 ' '
